data_7008535
loop_
_publ_author_name
'Lepareur, Nicolas'
'M\'evellec, Franck'
'Noiret, Nicolas'
'Refosco, Fiorenzo'
'Tisato, Francesco'
'Porchia, Marina'
'Bandoli, Giuliano'

_publ_section_title
;
 Syntheses and reactivity of 'sulfur rich' Re(iii) and Tc(iii)
 complexes containing trithioperoxybenzoate, dithiobenzoate and
 dithiocarbamate ligands.
;
_journal_issue 17
_journal_name_full 'Dalton transactions (Cambridge, England : 2003)'
_journal_page_first 2866
_journal_page_last 2875
_journal_paper_doi 10.1039/b503938j
_journal_year 2005
_chemical_formula_sum 'C21 H26 N O S8 Tc'
_chemical_formula_weight 662.91
_chemical_name_systematic
;
?
;
_space_group_IT_number 2
_symmetry_cell_setting triclinic
_symmetry_Int_Tables_number 2
_symmetry_space_group_name_Hall '-P 1'
_symmetry_space_group_name_H-M 'P -1'
_atom_sites_solution_hydrogens geom
_atom_sites_solution_primary 'heavy-atom methods'
_atom_sites_solution_secondary difmap
_audit_creation_method SHELXL-97
_cell_angle_alpha 109.94(3)
_cell_angle_beta 90.39(3)
_cell_angle_gamma 108.16(3)
_cell_formula_units_Z 2
_cell_length_a 9.913(2)
_cell_length_b 10.414(2)
_cell_length_c 14.912(3)
_cell_measurement_reflns_used 50
_cell_measurement_temperature 293(2)
_cell_measurement_theta_max 13.1
_cell_measurement_theta_min 7.7
_cell_volume 1364.0(6)
_computing_cell_refinement 'P3/P4-PC Vers.4.27 (Nicolet, 1991)'
_computing_data_collection 'P3/P4-PC Vers.4.27 (Nicolet, 1991)'
_computing_data_reduction 'P3/P4-PC Vers.4.27 (Nicolet, 1991)'
_computing_molecular_graphics 'SHELXTL NT Vers.5.10 (Sheldrick, 1999)'
_computing_publication_material 'SHELXTL NT Vers.5.10 (Sheldrick, 1999)'
_computing_structure_refinement 'SHELXL-97 (Sheldrick, 1997)'
_computing_structure_solution 'SHELXTL NT Vers.5.10 (Sheldrick, 1999)'
_diffrn_ambient_temperature 293(2)
_diffrn_measured_fraction_theta_full 0.936
_diffrn_measured_fraction_theta_max 0.936
_diffrn_measurement_device_type 'Nicolet R3m/V four-circle diffractometer'
_diffrn_measurement_method omega-2theta
_diffrn_radiation_monochromator graphite
_diffrn_radiation_source 'fine-focus sealed tube'
_diffrn_radiation_type MoK\a
_diffrn_radiation_wavelength 0.71073
_diffrn_reflns_av_R_equivalents 0.0133
_diffrn_reflns_av_sigmaI/netI 0.0223
_diffrn_reflns_limit_h_max 12
_diffrn_reflns_limit_h_min 0
_diffrn_reflns_limit_k_max 11
_diffrn_reflns_limit_k_min -12
_diffrn_reflns_limit_l_max 18
_diffrn_reflns_limit_l_min -18
_diffrn_reflns_number 5044
_diffrn_reflns_theta_full 26.02
_diffrn_reflns_theta_max 26.02
_diffrn_reflns_theta_min 3.06
_diffrn_standards_decay_% 0
_diffrn_standards_interval_count 150
_diffrn_standards_number 2
_exptl_absorpt_coefficient_mu 1.156
_exptl_absorpt_correction_T_max 0.786
_exptl_absorpt_correction_T_min 0.431
_exptl_absorpt_correction_type 'psi-scan method'
_exptl_crystal_colour red
_exptl_crystal_density_diffrn 1.614
_exptl_crystal_density_method 'not measured'
_exptl_crystal_description needles
_exptl_crystal_F_000 676
_exptl_crystal_size_max 0.36
_exptl_crystal_size_mid 0.09
_exptl_crystal_size_min 0.06
_refine_diff_density_max 0.918
_refine_diff_density_min -0.798
_refine_diff_density_rms 0.105
_refine_ls_extinction_method none
_refine_ls_goodness_of_fit_ref 1.191
_refine_ls_hydrogen_treatment 'riding model'
_refine_ls_matrix_type full
_refine_ls_number_parameters 289
_refine_ls_number_reflns 5035
_refine_ls_number_restraints 0
_refine_ls_restrained_S_all 1.191
_refine_ls_R_factor_all 0.0533
_refine_ls_R_factor_gt 0.0522
_refine_ls_shift/su_max 0.001
_refine_ls_shift/su_mean 0.000
_refine_ls_structure_factor_coef Fsqd
_refine_ls_weighting_details 'calc w=1/[\s^2^(Fo^2^)+(0.0511P)^2^+3.6532P] where P=(Fo^2^+2Fc^2^)/3'
_refine_ls_weighting_scheme calc
_refine_ls_wR_factor_gt 0.1355
_refine_ls_wR_factor_ref 0.1365
_reflns_number_gt 4918
_reflns_number_total 5035
_reflns_threshold_expression >2sigma(I)
_cod_data_source_file b503938j.txt
_cod_data_source_block Tc10.EtOH
_cod_original_cell_volume 1364.0(5)
_cod_original_sg_symbol_H-M P-1
_cod_database_code 7008535

loop_
_symmetry_equiv_pos_as_xyz
'x, y, z'
'-x, -y, -z'

loop_
_atom_site_label
_atom_site_type_symbol
_atom_site_fract_x
_atom_site_fract_y
_atom_site_fract_z
_atom_site_U_iso_or_equiv
_atom_site_adp_type
_atom_site_occupancy
_atom_site_symmetry_multiplicity
_atom_site_calc_flag
_atom_site_refinement_flags
_atom_site_disorder_assembly
_atom_site_disorder_group
Tc Tc 0.14085(4) 0.68817(4) 0.21774(3) 0.04327(14) Uani 1 1 d . . .
S1 S 0.06896(14) 0.87158(13) 0.19723(10) 0.0506(3) Uani 1 1 d . . .
S2 S -0.05234(14) 0.52357(13) 0.12038(10) 0.0476(3) Uani 1 1 d . . .
S3 S -0.16586(15) 0.62245(14) 0.06239(11) 0.0556(3) Uani 1 1 d . . .
S4 S 0.21341(14) 0.50941(15) 0.24525(10) 0.0509(3) Uani 1 1 d . . .
S5 S 0.33305(15) 0.74350(15) 0.14300(11) 0.0534(3) Uani 1 1 d . . .
S6 S 0.45092(14) 0.60588(15) 0.13775(11) 0.0540(3) Uani 1 1 d . . .
S7 S 0.28744(17) 0.87544(18) 0.37106(11) 0.0658(4) Uani 1 1 d . . .
S8 S 0.00387(15) 0.68869(17) 0.35772(10) 0.0585(3) Uani 1 1 d . . .
N N 0.1538(7) 0.8824(7) 0.5273(4) 0.0882(18) Uani 1 1 d . . .
C1 C -0.0787(5) 0.8039(5) 0.1179(4) 0.0439(10) Uani 1 1 d . . .
C2 C 0.3642(5) 0.4998(5) 0.1997(4) 0.0445(10) Uani 1 1 d . . .
C3 C 0.1490(7) 0.8233(7) 0.4324(4) 0.0616(14) Uani 1 1 d . . .
C4 C 0.0289(10) 0.8301(12) 0.5764(6) 0.116(3) Uani 1 1 d . . .
H4A H -0.0579 0.7913 0.5316 0.140 Uiso 1 1 calc R . .
H4B H 0.0215 0.9117 0.6299 0.140 Uiso 1 1 calc R . .
C5 C 0.0392(14) 0.7153(15) 0.6134(9) 0.149(5) Uani 1 1 d . . .
C6 C 0.2921(10) 0.9889(11) 0.5907(7) 0.110(3) Uani 1 1 d . . .
H6A H 0.3059 0.9614 0.6451 0.132 Uiso 1 1 calc R . .
H6B H 0.3723 0.9844 0.5542 0.132 Uiso 1 1 calc R . .
C7 C 0.2892(19) 1.1285(17) 0.6235(16) 0.244(11) Uani 1 1 d . . .
C1A C -0.1389(6) 0.9009(5) 0.0918(4) 0.0479(11) Uani 1 1 d . . .
C2A C -0.0558(8) 1.0441(6) 0.1097(5) 0.0736(18) Uani 1 1 d . . .
H2AA H 0.0375 1.0794 0.1401 0.088 Uiso 1 1 calc R . .
C3A C -0.1102(9) 1.1346(7) 0.0828(6) 0.083(2) Uani 1 1 d . . .
H3AA H -0.0534 1.2303 0.0958 0.100 Uiso 1 1 calc R . .
C4A C -0.2457(9) 1.0853(8) 0.0378(5) 0.078(2) Uani 1 1 d . . .
H4AA H -0.2816 1.1472 0.0205 0.094 Uiso 1 1 calc R . .
C5A C -0.3297(8) 0.9435(9) 0.0178(6) 0.084(2) Uani 1 1 d . . .
H5AA H -0.4222 0.9093 -0.0137 0.101 Uiso 1 1 calc R . .
C6A C -0.2767(7) 0.8512(7) 0.0444(5) 0.0676(16) Uani 1 1 d . . .
H6AA H -0.3340 0.7554 0.0305 0.081 Uiso 1 1 calc R . .
C1B C 0.4313(5) 0.3987(5) 0.2121(4) 0.0464(11) Uani 1 1 d . . .
C2B C 0.3497(7) 0.2752(7) 0.2284(6) 0.0718(18) Uani 1 1 d . . .
H2BA H 0.2519 0.2557 0.2304 0.086 Uiso 1 1 calc R . .
C3B C 0.4142(8) 0.1808(7) 0.2417(6) 0.084(2) Uani 1 1 d . . .
H3BA H 0.3587 0.0990 0.2531 0.100 Uiso 1 1 calc R . .
C4B C 0.5575(8) 0.2060(8) 0.2383(6) 0.080(2) Uani 1 1 d . . .
H4BA H 0.5989 0.1404 0.2449 0.096 Uiso 1 1 calc R . .
C5B C 0.6395(7) 0.3296(8) 0.2250(6) 0.081(2) Uani 1 1 d . . .
H5BA H 0.7377 0.3495 0.2248 0.097 Uiso 1 1 calc R . .
C6B C 0.5779(6) 0.4245(7) 0.2119(5) 0.0631(15) Uani 1 1 d . . .
H6BA H 0.6352 0.5075 0.2027 0.076 Uiso 1 1 calc R . .
O O -0.3436(10) 0.5420(14) 0.4865(7) 0.178(4) Uani 1 1 d . . .
C1S C -0.413(2) 0.441(3) 0.5189(9) 0.223(10) Uani 1 1 d . . .
C2S C -0.536(3) 0.3247(19) 0.5090(11) 0.264(13) Uani 1 1 d . . .

loop_
_atom_site_aniso_label
_atom_site_aniso_U_11
_atom_site_aniso_U_22
_atom_site_aniso_U_33
_atom_site_aniso_U_23
_atom_site_aniso_U_13
_atom_site_aniso_U_12
Tc 0.0435(2) 0.0432(2) 0.0513(2) 0.02414(18) 0.00985(17) 0.01746(17)
S1 0.0533(7) 0.0377(6) 0.0621(8) 0.0198(6) 0.0000(6) 0.0151(5)
S2 0.0503(7) 0.0357(6) 0.0609(7) 0.0206(5) 0.0079(5) 0.0162(5)
S3 0.0555(8) 0.0405(6) 0.0685(8) 0.0168(6) -0.0058(6) 0.0167(6)
S4 0.0473(7) 0.0544(7) 0.0695(8) 0.0393(6) 0.0191(6) 0.0229(6)
S5 0.0531(7) 0.0552(7) 0.0690(8) 0.0398(7) 0.0189(6) 0.0215(6)
S6 0.0498(7) 0.0582(8) 0.0702(8) 0.0380(7) 0.0221(6) 0.0228(6)
S7 0.0593(8) 0.0679(9) 0.0621(9) 0.0283(7) -0.0006(7) 0.0052(7)
S8 0.0504(7) 0.0684(9) 0.0566(8) 0.0224(7) 0.0144(6) 0.0196(6)
N 0.098(5) 0.097(4) 0.053(3) 0.019(3) 0.013(3) 0.019(4)
C1 0.048(3) 0.040(2) 0.052(3) 0.022(2) 0.014(2) 0.020(2)
C2 0.044(2) 0.037(2) 0.053(3) 0.020(2) 0.009(2) 0.0104(19)
C3 0.069(4) 0.065(3) 0.055(3) 0.026(3) 0.010(3) 0.023(3)
C4 0.108(7) 0.139(8) 0.067(5) 0.006(5) 0.032(5) 0.027(6)
C5 0.159(11) 0.175(12) 0.125(9) 0.094(9) 0.045(8) 0.025(9)
C6 0.106(7) 0.117(7) 0.081(5) 0.020(5) 0.006(5) 0.019(6)
C7 0.195(17) 0.128(12) 0.32(2) -0.040(14) -0.010(16) 0.065(12)
C1A 0.055(3) 0.046(3) 0.055(3) 0.024(2) 0.014(2) 0.027(2)
C2A 0.080(4) 0.047(3) 0.098(5) 0.028(3) -0.005(4) 0.026(3)
C3A 0.103(6) 0.050(3) 0.112(6) 0.037(4) 0.010(5) 0.038(4)
C4A 0.106(6) 0.081(5) 0.090(5) 0.053(4) 0.029(4) 0.063(4)
C5A 0.073(4) 0.105(6) 0.109(6) 0.061(5) 0.011(4) 0.052(4)
C6A 0.060(3) 0.068(4) 0.093(5) 0.046(3) 0.010(3) 0.027(3)
C1B 0.043(2) 0.044(3) 0.056(3) 0.021(2) 0.008(2) 0.016(2)
C2B 0.051(3) 0.053(3) 0.118(6) 0.042(4) 0.004(3) 0.015(3)
C3B 0.073(4) 0.056(4) 0.139(7) 0.053(4) 0.014(4) 0.024(3)
C4B 0.078(4) 0.070(4) 0.119(6) 0.051(4) 0.016(4) 0.042(4)
C5B 0.058(4) 0.093(5) 0.125(6) 0.065(5) 0.029(4) 0.042(4)
C6B 0.051(3) 0.061(3) 0.095(4) 0.045(3) 0.020(3) 0.024(3)
O 0.122(7) 0.198(10) 0.147(8) 0.024(7) 0.025(6) 0.007(7)
C1S 0.223(18) 0.24(2) 0.081(8) 0.026(10) 0.012(9) -0.054(15)
C2S 0.46(4) 0.151(13) 0.125(11) 0.080(11) 0.072(16) -0.015(19)

loop_
_atom_type_symbol
_atom_type_description
_atom_type_scat_dispersion_real
_atom_type_scat_dispersion_imag
_atom_type_scat_source
C C 0.0033 0.0016 'International Tables Vol C Tables 4.2.6.8 and 6.1.1.4'
H H 0.0000 0.0000 'International Tables Vol C Tables 4.2.6.8 and 6.1.1.4'
N N 0.0061 0.0033 'International Tables Vol C Tables 4.2.6.8 and 6.1.1.4'
O O 0.0106 0.0060 'International Tables Vol C Tables 4.2.6.8 and 6.1.1.4'
S S 0.1246 0.1234 'International Tables Vol C Tables 4.2.6.8 and 6.1.1.4'
Tc Tc -1.4390 0.7593 'International Tables Vol C Tables 4.2.6.8 and 6.1.1.4'

loop_
_geom_angle_atom_site_label_1
_geom_angle_atom_site_label_2
_geom_angle_atom_site_label_3
_geom_angle
_geom_angle_site_symmetry_1
_geom_angle_site_symmetry_3
_geom_angle_publ_flag
S2 Tc S5 114.02(6) . . ?
S2 Tc S1 89.45(5) . . ?
S5 Tc S1 91.51(5) . . ?
S2 Tc S4 91.96(5) . . ?
S5 Tc S4 89.69(5) . . ?
S1 Tc S4 177.60(5) . . ?
S2 Tc S8 89.22(6) . . ?
S5 Tc S8 156.53(6) . . ?
S1 Tc S8 91.99(6) . . ?
S4 Tc S8 86.09(5) . . ?
S2 Tc S7 157.85(6) . . ?
S5 Tc S7 87.97(6) . . ?
S1 Tc S7 87.21(6) . . ?
S4 Tc S7 90.76(6) . . ?
S8 Tc S7 69.04(6) . . ?
C1 S1 Tc 111.87(17) . . ?
S3 S2 Tc 110.64(7) . . ?
C1 S3 S2 104.93(18) . . ?
C2 S4 Tc 111.90(17) . . ?
S6 S5 Tc 110.11(7) . . ?
C2 S6 S5 105.19(18) . . ?
C3 S7 Tc 89.3(2) . . ?
C3 S8 Tc 89.5(2) . . ?
C3 N C4 120.5(6) . . ?
C3 N C6 121.5(7) . . ?
C4 N C6 117.4(6) . . ?
C1A C1 S1 120.7(4) . . ?
C1A C1 S3 116.5(4) . . ?
S1 C1 S3 122.8(3) . . ?
C1B C2 S4 120.8(4) . . ?
C1B C2 S6 116.2(4) . . ?
S4 C2 S6 123.0(3) . . ?
N C3 S7 123.4(5) . . ?
N C3 S8 124.4(5) . . ?
S7 C3 S8 112.2(3) . . ?
N C4 C5 113.3(9) . . ?
C7 C6 N 111.4(11) . . ?
C6A C1A C2A 118.0(5) . . ?
C6A C1A C1 121.5(5) . . ?
C2A C1A C1 120.4(5) . . ?
C3A C2A C1A 120.7(6) . . ?
C4A C3A C2A 120.7(7) . . ?
C3A C4A C5A 119.8(6) . . ?
C4A C5A C6A 120.2(7) . . ?
C5A C6A C1A 120.5(6) . . ?
C2B C1B C6B 117.5(5) . . ?
C2B C1B C2 120.4(5) . . ?
C6B C1B C2 122.0(5) . . ?
C1B C2B C3B 120.2(6) . . ?
C4B C3B C2B 121.2(6) . . ?
C3B C4B C5B 119.0(6) . . ?
C4B C5B C6B 120.6(6) . . ?
C5B C6B C1B 121.4(5) . . ?
O C1S C2S 147.5(19) . . ?

loop_
_geom_bond_atom_site_label_1
_geom_bond_atom_site_label_2
_geom_bond_distance
_geom_bond_site_symmetry_2
_geom_bond_publ_flag
Tc S2 2.2208(18) . ?
Tc S5 2.2331(15) . ?
Tc S1 2.3438(13) . ?
Tc S4 2.3459(13) . ?
Tc S8 2.4973(16) . ?
Tc S7 2.508(2) . ?
S1 C1 1.674(5) . ?
S2 S3 2.0955(19) . ?
S3 C1 1.705(5) . ?
S4 C2 1.663(5) . ?
S5 S6 2.0962(19) . ?
S6 C2 1.711(5) . ?
S7 C3 1.705(6) . ?
S8 C3 1.712(6) . ?
N C3 1.331(8) . ?
N C4 1.494(10) . ?
N C6 1.524(11) . ?
C1 C1A 1.474(6) . ?
C2 C1B 1.466(7) . ?
C4 C5 1.506(16) . ?
C6 C7 1.377(17) . ?
C1A C6A 1.389(8) . ?
C1A C2A 1.390(8) . ?
C2A C3A 1.382(8) . ?
C3A C4A 1.357(11) . ?
C4A C5A 1.376(10) . ?
C5A C6A 1.389(8) . ?
C1B C2B 1.391(7) . ?
C1B C6B 1.393(7) . ?
C2B C3B 1.392(8) . ?
C3B C4B 1.367(10) . ?
C4B C5B 1.371(9) . ?
C5B C6B 1.376(8) . ?
O C1S 1.309(19) . ?
C1S C2S 1.39(2) . ?
